data_4107966
loop_
_publ_author_name
'Akifumi Nakamura'
'Kagehiro Munakata'
'Takuya Kochi'
'Kyoko Nozaki'

_publ_section_title
;
 Regiocontrolled Copolymerization of Methyl Acrylate with Carbon Monoxide
;
_journal_name_full 'Journal of the American Chemical Society'
_journal_page_first 8128
_journal_page_last 8129
_journal_paper_doi 10.1021/ja802161n
_journal_volume 130
_journal_year 2008
_chemical_formula_sum 'C28 H29 Cl6 O8 P Pd S'
_chemical_formula_weight 875.64
_chemical_name_systematic
; 
 ? 
;
_space_group_IT_number 14
_symmetry_cell_setting monoclinic
_symmetry_space_group_name_Hall '-P 2ybc'
_symmetry_space_group_name_H-M 'P 1 21/c 1'
_atom_sites_solution_hydrogens geom
_atom_sites_solution_primary direct
_atom_sites_solution_secondary difmap
_audit_creation_method SHELXL-97
_cell_angle_alpha 90.00
_cell_angle_beta 98.215(3)
_cell_angle_gamma 90.00
_cell_formula_units_Z 4
_cell_length_a 10.8890(19)
_cell_length_b 16.683(2)
_cell_length_c 19.004(3)
_cell_measurement_reflns_used 4930
_cell_measurement_temperature 93.1500
_cell_measurement_theta_max 27.4779
_cell_measurement_theta_min 3.0716
_cell_volume 3416.9(9)
_computing_cell_refinement 'RIGAKU CrystalClear'
_computing_data_collection 'RIGAKU CrystalClear'
_computing_data_reduction 'RIGAKU CrystalClear'
_computing_molecular_graphics ORTEP-III
_computing_structure_refinement 'SHELXL-97 (Sheldrick, 1997)'
_computing_structure_solution SIR-97
_diffrn_ambient_temperature 93(2)
_diffrn_detector_area_resol_mean 7.31
_diffrn_measured_fraction_theta_full 0.998
_diffrn_measured_fraction_theta_max 0.998
_diffrn_measurement_device_type 'RIGAKU/MSC Meacury CCD'
_diffrn_measurement_method 'omega scans'
_diffrn_radiation_monochromator graphite
_diffrn_radiation_source 'fine-focus sealed tube'
_diffrn_radiation_type MoK\a
_diffrn_radiation_wavelength 0.71075
_diffrn_reflns_av_R_equivalents 0.0860
_diffrn_reflns_av_sigmaI/netI 0.0889
_diffrn_reflns_limit_h_max 12
_diffrn_reflns_limit_h_min -12
_diffrn_reflns_limit_k_max 16
_diffrn_reflns_limit_k_min -19
_diffrn_reflns_limit_l_max 22
_diffrn_reflns_limit_l_min -22
_diffrn_reflns_number 22887
_diffrn_reflns_theta_full 25.00
_diffrn_reflns_theta_max 25.00
_diffrn_reflns_theta_min 3.07
_exptl_absorpt_coefficient_mu 1.167
_exptl_absorpt_correction_T_max 0.9770
_exptl_absorpt_correction_T_min 0.9658
_exptl_absorpt_correction_type multi-scan
_exptl_absorpt_process_details 'Jacobson, R. (1998) Private communication'
_exptl_crystal_colour Colorless
_exptl_crystal_density_diffrn 1.702
_exptl_crystal_description Block
_exptl_crystal_F_000 1760
_exptl_crystal_size_max 0.03
_exptl_crystal_size_mid 0.02
_exptl_crystal_size_min 0.02
_refine_diff_density_max 1.448
_refine_diff_density_min -0.705
_refine_diff_density_rms 0.160
_refine_ls_extinction_method none
_refine_ls_goodness_of_fit_ref 1.112
_refine_ls_hydrogen_treatment constr
_refine_ls_matrix_type full
_refine_ls_number_parameters 410
_refine_ls_number_reflns 6001
_refine_ls_number_restraints 0
_refine_ls_restrained_S_all 1.112
_refine_ls_R_factor_all 0.1028
_refine_ls_R_factor_gt 0.0580
_refine_ls_shift/su_max 0.000
_refine_ls_shift/su_mean 0.000
_refine_ls_structure_factor_coef Fsqd
_refine_ls_weighting_details 'calc w=1/[\s^2^(Fo^2^)+(0.0000P)^2^+21.5171P] where P=(Fo^2^+2Fc^2^)/3'
_refine_ls_weighting_scheme calc
_refine_ls_wR_factor_gt 0.0932
_refine_ls_wR_factor_ref 0.1125
_reflns_number_gt 3964
_reflns_number_total 6001
_reflns_threshold_expression >2sigma(I)
_cod_data_source_file ja802161n-file001.cif
_cod_data_source_block pdcovoac
_cod_original_cell_volume 3417.0(10)
_cod_database_code 4107966

loop_
_symmetry_equiv_pos_as_xyz
'x, y, z'
'-x, y+1/2, -z+1/2'
'-x, -y, -z'
'x, -y-1/2, z-1/2'

loop_
_atom_site_label
_atom_site_type_symbol
_atom_site_fract_x
_atom_site_fract_y
_atom_site_fract_z
_atom_site_U_iso_or_equiv
_atom_site_adp_type
_atom_site_occupancy
_atom_site_symmetry_multiplicity
_atom_site_calc_flag
_atom_site_refinement_flags
_atom_site_disorder_assembly
_atom_site_disorder_group
Pd1 Pd 0.41410(5) 0.11449(3) 0.05667(3) 0.01294(13) Uani 1 1 d . . .
P1 P 0.44017(16) 0.24323(10) 0.08348(9) 0.0126(4) Uani 1 1 d . . .
C1 C 0.3966(6) 0.3127(4) 0.0108(3) 0.0107(14) Uani 1 1 d . . .
C2 C 0.4462(6) 0.3003(4) -0.0535(4) 0.0153(15) Uani 1 1 d . . .
C3 C 0.4043(6) 0.3456(4) -0.1132(4) 0.0207(16) Uani 1 1 d . . .
H1 H 0.4353 0.3363 -0.1568 0.025 Uiso 1 1 calc R . .
C4 C 0.3173(7) 0.4042(4) -0.1085(4) 0.0243(17) Uani 1 1 d . . .
H2 H 0.2903 0.4361 -0.1492 0.029 Uiso 1 1 calc R . .
C5 C 0.2673(6) 0.4185(4) -0.0467(4) 0.0214(16) Uani 1 1 d . . .
H3 H 0.2070 0.4593 -0.0449 0.026 Uiso 1 1 calc R . .
C6 C 0.3073(5) 0.3720(4) 0.0129(3) 0.0148(15) Uani 1 1 d . . .
H4 H 0.2732 0.3807 0.0555 0.018 Uiso 1 1 calc R . .
O1 O 0.5317(4) 0.2402(3) -0.0514(2) 0.0179(11) Uani 1 1 d . . .
C7 C 0.5613(7) 0.2118(5) -0.1190(4) 0.0280(18) Uani 1 1 d . . .
H5 H 0.4846 0.1981 -0.1502 0.042 Uiso 1 1 calc R . .
H6 H 0.6143 0.1642 -0.1113 0.042 Uiso 1 1 calc R . .
H7 H 0.6052 0.2540 -0.1413 0.042 Uiso 1 1 calc R . .
C8 C 0.3503(6) 0.2698(4) 0.1539(3) 0.0130(14) Uani 1 1 d . . .
C9 C 0.3589(6) 0.3446(4) 0.1870(3) 0.0169(15) Uani 1 1 d . . .
C10 C 0.2851(6) 0.3637(4) 0.2385(3) 0.0183(16) Uani 1 1 d . . .
H8 H 0.2873 0.4159 0.2586 0.022 Uiso 1 1 calc R . .
C11 C 0.2085(6) 0.3054(4) 0.2600(4) 0.0212(16) Uani 1 1 d . . .
H9 H 0.1589 0.3176 0.2959 0.025 Uiso 1 1 calc R . .
C12 C 0.2026(6) 0.2296(4) 0.2302(4) 0.0194(16) Uani 1 1 d . . .
H10 H 0.1506 0.1897 0.2460 0.023 Uiso 1 1 calc R . .
C13 C 0.2727(6) 0.2126(4) 0.1775(4) 0.0201(16) Uani 1 1 d . . .
H11 H 0.2682 0.1607 0.1567 0.024 Uiso 1 1 calc R . .
O2 O 0.4408(4) 0.3960(3) 0.1631(2) 0.0193(11) Uani 1 1 d . . .
C14 C 0.4486(7) 0.4752(4) 0.1916(4) 0.0259(18) Uani 1 1 d . . .
H12 H 0.3685 0.5022 0.1794 0.039 Uiso 1 1 calc R . .
H13 H 0.5128 0.5052 0.1715 0.039 Uiso 1 1 calc R . .
H14 H 0.4699 0.4726 0.2434 0.039 Uiso 1 1 calc R . .
C15 C 0.6028(6) 0.2677(4) 0.1168(3) 0.0108(14) Uani 1 1 d . . .
C16 C 0.6805(6) 0.2163(4) 0.1624(3) 0.0144(15) Uani 1 1 d . . .
C17 C 0.7996(6) 0.2395(4) 0.1889(4) 0.0170(15) Uani 1 1 d . . .
H15 H 0.8505 0.2052 0.2206 0.020 Uiso 1 1 calc R . .
C18 C 0.8461(6) 0.3128(4) 0.1695(3) 0.0166(15) Uani 1 1 d . . .
H16 H 0.9283 0.3284 0.1878 0.020 Uiso 1 1 calc R . .
C19 C 0.7724(6) 0.3623(4) 0.1237(3) 0.0158(15) Uani 1 1 d . . .
H17 H 0.8040 0.4121 0.1098 0.019 Uiso 1 1 calc R . .
C20 C 0.6524(6) 0.3398(4) 0.0977(4) 0.0169(15) Uani 1 1 d . . .
H18 H 0.6025 0.3746 0.0659 0.020 Uiso 1 1 calc R . .
S1 S 0.62786(15) 0.12281(10) 0.19351(8) 0.0141(4) Uani 1 1 d . . .
O3 O 0.5677(4) 0.0787(2) 0.1301(2) 0.0135(10) Uani 1 1 d . . .
O4 O 0.5420(4) 0.1424(3) 0.2420(2) 0.0200(11) Uani 1 1 d . . .
O5 O 0.7391(4) 0.0810(3) 0.2243(2) 0.0183(11) Uani 1 1 d . . .
C21 C 0.2726(6) 0.1343(4) -0.0242(3) 0.0153(15) Uani 1 1 d . . .
H19 H 0.2891 0.1819 -0.0534 0.018 Uiso 1 1 calc R . .
C22 C 0.1581(6) 0.1443(4) 0.0078(3) 0.0195(16) Uani 1 1 d . . .
O6 O 0.0959(4) 0.0891(3) 0.0271(3) 0.0219(11) Uani 1 1 d . . .
O7 O 0.1298(4) 0.2215(3) 0.0160(2) 0.0199(11) Uani 1 1 d . . .
C23 C 0.0219(6) 0.2389(4) 0.0496(4) 0.0221(16) Uani 1 1 d . . .
H20 H -0.0533 0.2248 0.0172 0.033 Uiso 1 1 calc R . .
H21 H 0.0203 0.2961 0.0610 0.033 Uiso 1 1 calc R . .
H22 H 0.0254 0.2074 0.0934 0.033 Uiso 1 1 calc R . .
C24 C 0.2678(6) 0.0560(4) -0.0676(4) 0.0187(16) Uani 1 1 d . . .
H23 H 0.1855 0.0510 -0.0971 0.022 Uiso 1 1 calc R . .
H24 H 0.3315 0.0578 -0.0999 0.022 Uiso 1 1 calc R . .
C25 C 0.2900(6) -0.0140(4) -0.0203(3) 0.0153(15) Uani 1 1 d . . .
O8 O 0.3680(4) -0.0082(2) 0.0337(2) 0.0161(10) Uani 1 1 d . . .
C26 C 0.2189(6) -0.0904(4) -0.0366(4) 0.0220(17) Uani 1 1 d . . .
H25 H 0.2722 -0.1361 -0.0208 0.033 Uiso 1 1 calc R . .
H26 H 0.1920 -0.0942 -0.0879 0.033 Uiso 1 1 calc R . .
H27 H 0.1461 -0.0906 -0.0116 0.033 Uiso 1 1 calc R . .
C27 C 0.1155(6) -0.0332(4) 0.1545(4) 0.0246(17) Uani 1 1 d . . .
H28 H 0.1046 -0.0053 0.1075 0.030 Uiso 1 1 calc R A 1
Cl1 Cl 0.00994(18) 0.00758(13) 0.20593(11) 0.0380(5) Uani 1 1 d . B 1
Cl2 Cl 0.08785(18) -0.13663(11) 0.13972(10) 0.0282(4) Uani 1 1 d . B 1
Cl3 Cl 0.26945(18) -0.01737(12) 0.19628(11) 0.0365(5) Uani 1 1 d . B 1
C28 C -0.1323(6) 0.0906(5) 0.3775(4) 0.0269(18) Uani 1 1 d . . .
H29 H -0.1855 0.0885 0.3301 0.032 Uiso 1 1 calc R . .
Cl4 Cl -0.22425(18) 0.11990(14) 0.44114(11) 0.0416(5) Uani 1 1 d . . .
Cl5 Cl -0.07003(18) -0.00705(12) 0.39817(11) 0.0366(5) Uani 1 1 d . . .
Cl6 Cl -0.01146(18) 0.15912(11) 0.37286(11) 0.0335(5) Uani 1 1 d . . .

loop_
_atom_site_aniso_label
_atom_site_aniso_U_11
_atom_site_aniso_U_22
_atom_site_aniso_U_33
_atom_site_aniso_U_23
_atom_site_aniso_U_13
_atom_site_aniso_U_12
Pd1 0.0150(3) 0.0124(3) 0.0116(3) -0.0007(2) 0.0027(2) 0.0004(2)
P1 0.0153(9) 0.0125(9) 0.0104(9) -0.0004(7) 0.0035(7) 0.0000(7)
C1 0.012(3) 0.008(3) 0.011(3) 0.001(3) -0.001(3) -0.007(3)
C2 0.012(4) 0.013(4) 0.020(4) 0.001(3) 0.000(3) -0.003(3)
C3 0.025(4) 0.021(4) 0.017(4) 0.010(3) 0.002(3) -0.002(3)
C4 0.029(4) 0.031(5) 0.012(4) 0.007(3) -0.001(3) -0.004(3)
C5 0.022(4) 0.018(4) 0.025(4) 0.005(3) 0.006(3) 0.003(3)
C6 0.008(3) 0.019(4) 0.017(4) -0.002(3) 0.000(3) 0.004(3)
O1 0.022(3) 0.018(3) 0.013(3) 0.002(2) 0.004(2) 0.005(2)
C7 0.038(5) 0.035(5) 0.013(4) -0.007(3) 0.009(3) 0.005(4)
C8 0.009(3) 0.018(4) 0.012(3) 0.000(3) 0.000(3) 0.005(3)
C9 0.016(4) 0.021(4) 0.012(4) -0.002(3) -0.005(3) -0.001(3)
C10 0.022(4) 0.024(4) 0.009(3) -0.004(3) 0.002(3) 0.005(3)
C11 0.021(4) 0.027(4) 0.017(4) 0.000(3) 0.010(3) 0.009(3)
C12 0.020(4) 0.021(4) 0.017(4) 0.007(3) 0.003(3) -0.002(3)
C13 0.017(4) 0.025(4) 0.018(4) 0.001(3) 0.001(3) 0.003(3)
O2 0.020(3) 0.016(3) 0.024(3) -0.008(2) 0.009(2) 0.001(2)
C14 0.028(4) 0.014(4) 0.037(5) -0.005(3) 0.007(4) 0.002(3)
C15 0.017(4) 0.009(3) 0.007(3) -0.004(3) 0.002(3) -0.003(3)
C16 0.017(4) 0.014(4) 0.014(4) 0.000(3) 0.007(3) 0.001(3)
C17 0.014(4) 0.020(4) 0.018(4) 0.000(3) 0.006(3) 0.008(3)
C18 0.019(4) 0.017(4) 0.014(4) -0.004(3) 0.007(3) -0.001(3)
C19 0.018(4) 0.016(4) 0.014(4) -0.001(3) 0.002(3) -0.006(3)
C20 0.020(4) 0.016(4) 0.015(4) 0.001(3) 0.007(3) 0.001(3)
S1 0.0172(9) 0.0151(9) 0.0102(8) 0.0015(7) 0.0021(7) 0.0007(7)
O3 0.017(2) 0.010(2) 0.012(2) -0.0017(18) -0.001(2) -0.0001(19)
O4 0.029(3) 0.018(3) 0.016(3) 0.002(2) 0.013(2) 0.002(2)
O5 0.018(3) 0.022(3) 0.013(3) 0.001(2) -0.003(2) 0.003(2)
C21 0.023(4) 0.011(4) 0.013(3) 0.006(3) 0.004(3) 0.004(3)
C22 0.023(4) 0.025(4) 0.008(3) 0.000(3) -0.004(3) 0.006(3)
O6 0.021(3) 0.020(3) 0.026(3) 0.002(2) 0.005(2) -0.002(2)
O7 0.016(3) 0.021(3) 0.023(3) -0.003(2) 0.005(2) 0.004(2)
C23 0.020(4) 0.022(4) 0.026(4) -0.001(3) 0.006(3) 0.006(3)
C24 0.020(4) 0.019(4) 0.015(4) 0.003(3) -0.003(3) 0.001(3)
C25 0.014(4) 0.019(4) 0.014(4) -0.007(3) 0.007(3) 0.001(3)
O8 0.020(3) 0.014(3) 0.015(3) -0.0025(19) 0.003(2) -0.003(2)
C26 0.021(4) 0.024(4) 0.023(4) -0.010(3) 0.012(3) -0.005(3)
C27 0.025(4) 0.029(4) 0.019(4) 0.003(3) -0.001(3) -0.001(3)
Cl1 0.0326(12) 0.0454(13) 0.0381(12) -0.0141(10) 0.0123(9) 0.0017(9)
Cl2 0.0361(11) 0.0274(11) 0.0215(10) -0.0012(8) 0.0052(8) -0.0010(8)
Cl3 0.0269(11) 0.0442(13) 0.0389(12) -0.0057(10) 0.0060(9) -0.0056(9)
C28 0.019(4) 0.046(5) 0.017(4) 0.003(3) 0.004(3) 0.005(3)
Cl4 0.0364(12) 0.0561(14) 0.0358(12) -0.0028(11) 0.0174(9) 0.0031(11)
Cl5 0.0354(12) 0.0319(12) 0.0435(13) 0.0005(9) 0.0092(10) -0.0047(9)
Cl6 0.0302(11) 0.0330(12) 0.0371(12) 0.0047(9) 0.0041(9) -0.0047(9)

loop_
_atom_type_symbol
_atom_type_description
_atom_type_scat_dispersion_real
_atom_type_scat_dispersion_imag
_atom_type_scat_source
C C 0.0033 0.0016 'International Tables Vol C Tables 4.2.6.8 and 6.1.1.4'
H H 0.0000 0.0000 'International Tables Vol C Tables 4.2.6.8 and 6.1.1.4'
O O 0.0106 0.0060 'International Tables Vol C Tables 4.2.6.8 and 6.1.1.4'
P P 0.1023 0.0942 'International Tables Vol C Tables 4.2.6.8 and 6.1.1.4'
S S 0.1246 0.1234 'International Tables Vol C Tables 4.2.6.8 and 6.1.1.4'
Cl Cl 0.1484 0.1585 'International Tables Vol C Tables 4.2.6.8 and 6.1.1.4'
Pd Pd -0.9988 1.0072 'International Tables Vol C Tables 4.2.6.8 and 6.1.1.4'

loop_
_geom_angle_atom_site_label_1
_geom_angle_atom_site_label_2
_geom_angle_atom_site_label_3
_geom_angle
C21 Pd1 O3 170.8(2)
C21 Pd1 O8 82.6(2)
O3 Pd1 O8 90.26(16)
C21 Pd1 P1 94.25(18)
O3 Pd1 P1 93.40(12)
O8 Pd1 P1 173.47(13)
C1 P1 C8 107.2(3)
C1 P1 C15 104.8(3)
C8 P1 C15 106.5(3)
C1 P1 Pd1 115.7(2)
C8 P1 Pd1 109.9(2)
C15 P1 Pd1 112.3(2)
C6 C1 C2 118.8(6)
C6 C1 P1 122.7(5)
C2 C1 P1 118.1(5)
O1 C2 C3 124.7(6)
O1 C2 C1 115.0(5)
C3 C2 C1 120.2(6)
C4 C3 C2 119.0(7)
C3 C4 C5 122.5(7)
C4 C5 C6 118.7(6)
C5 C6 C1 120.8(6)
C2 O1 C7 116.8(5)
C13 C8 C9 118.3(6)
C13 C8 P1 119.0(5)
C9 C8 P1 122.7(5)
O2 C9 C10 124.3(6)
O2 C9 C8 114.7(6)
C10 C9 C8 121.0(6)
C11 C10 C9 118.8(6)
C10 C11 C12 121.1(6)
C13 C12 C11 119.3(6)
C12 C13 C8 121.4(7)
C9 O2 C14 117.6(5)
C20 C15 C16 117.8(6)
C20 C15 P1 119.6(5)
C16 C15 P1 122.6(5)
C17 C16 C15 120.2(6)
C17 C16 S1 117.0(5)
C15 C16 S1 122.7(5)
C16 C17 C18 120.6(6)
C19 C18 C17 119.6(6)
C18 C19 C20 120.1(6)
C19 C20 C15 121.7(6)
O4 S1 O5 115.6(3)
O4 S1 O3 112.4(3)
O5 S1 O3 109.6(3)
O4 S1 C16 106.3(3)
O5 S1 C16 105.4(3)
O3 S1 C16 106.8(3)
S1 O3 Pd1 127.9(3)
C22 C21 C24 110.6(6)
C22 C21 Pd1 107.4(4)
C24 C21 Pd1 103.3(4)
O6 C22 O7 122.7(6)
O6 C22 C21 125.0(6)
O7 C22 C21 112.3(6)
C22 O7 C23 117.3(5)
C25 C24 C21 110.7(5)
O8 C25 C24 118.5(6)
O8 C25 C26 120.7(6)
C24 C25 C26 120.8(6)
C25 O8 Pd1 110.9(4)
Cl1 C27 Cl2 111.0(4)
Cl1 C27 Cl3 110.4(4)
Cl2 C27 Cl3 110.2(4)
Cl4 C28 Cl6 111.2(4)
Cl4 C28 Cl5 109.9(4)
Cl6 C28 Cl5 109.9(4)

loop_
_geom_bond_atom_site_label_1
_geom_bond_atom_site_label_2
_geom_bond_distance
Pd1 C21 2.042(6)
Pd1 O3 2.106(4)
Pd1 O8 2.137(4)
Pd1 P1 2.2163(17)
P1 C1 1.814(6)
P1 C8 1.822(6)
P1 C15 1.839(6)
C1 C6 1.392(8)
C1 C2 1.420(9)
C2 O1 1.364(7)
C2 C3 1.386(9)
C3 C4 1.373(10)
C4 C5 1.385(9)
C5 C6 1.389(9)
O1 C7 1.450(7)
C8 C13 1.390(9)
C8 C9 1.395(9)
C9 O2 1.361(8)
C9 C10 1.390(9)
C10 C11 1.380(9)
C11 C12 1.385(9)
C12 C13 1.372(9)
O2 C14 1.425(8)
C15 C20 1.389(9)
C15 C16 1.412(9)
C16 C17 1.378(9)
C16 S1 1.790(6)
C17 C18 1.393(9)
C18 C19 1.373(9)
C19 C20 1.381(9)
S1 O4 1.440(4)
S1 O5 1.447(4)
S1 O3 1.483(4)
C21 C22 1.472(9)
C21 C24 1.542(9)
C22 O6 1.230(8)
C22 O7 1.340(8)
O7 C23 1.445(7)
C24 C25 1.473(9)
C25 O8 1.238(7)
C25 C26 1.501(9)
C27 Cl1 1.749(7)
C27 Cl2 1.768(7)
C27 Cl3 1.769(7)
C28 Cl4 1.746(7)
C28 Cl6 1.755(7)
C28 Cl5 1.787(8)

loop_
_geom_torsion_atom_site_label_1
_geom_torsion_atom_site_label_2
_geom_torsion_atom_site_label_3
_geom_torsion_atom_site_label_4
_geom_torsion
C21 Pd1 P1 C1 -27.7(3)
O3 Pd1 P1 C1 147.3(3)
O8 Pd1 P1 C1 -88.8(12)
C21 Pd1 P1 C8 93.8(3)
O3 Pd1 P1 C8 -91.3(2)
O8 Pd1 P1 C8 32.7(12)
C21 Pd1 P1 C15 -147.8(3)
O3 Pd1 P1 C15 27.1(2)
O8 Pd1 P1 C15 151.0(11)
C8 P1 C1 C6 -1.6(6)
C15 P1 C1 C6 -114.5(5)
Pd1 P1 C1 C6 121.3(5)
C8 P1 C1 C2 -174.7(5)
C15 P1 C1 C2 72.4(5)
Pd1 P1 C1 C2 -51.8(5)
C6 C1 C2 O1 -179.0(5)
P1 C1 C2 O1 -5.6(7)
C6 C1 C2 C3 -1.1(9)
P1 C1 C2 C3 172.2(5)
O1 C2 C3 C4 179.6(6)
C1 C2 C3 C4 2.0(10)
C2 C3 C4 C5 -1.6(10)
C3 C4 C5 C6 0.2(11)
C4 C5 C6 C1 0.7(10)
C2 C1 C6 C5 -0.2(9)
P1 C1 C6 C5 -173.3(5)
C3 C2 O1 C7 -12.8(9)
C1 C2 O1 C7 164.9(6)
C1 P1 C8 C13 121.4(5)
C15 P1 C8 C13 -126.9(5)
Pd1 P1 C8 C13 -5.0(6)
C1 P1 C8 C9 -60.6(6)
C15 P1 C8 C9 51.1(6)
Pd1 P1 C8 C9 173.0(5)
C13 C8 C9 O2 177.2(5)
P1 C8 C9 O2 -0.8(8)
C13 C8 C9 C10 -4.7(9)
P1 C8 C9 C10 177.4(5)
O2 C9 C10 C11 -177.9(6)
C8 C9 C10 C11 4.2(10)
C9 C10 C11 C12 -1.3(10)
C10 C11 C12 C13 -1.1(10)
C11 C12 C13 C8 0.6(10)
C9 C8 C13 C12 2.3(10)
P1 C8 C13 C12 -179.7(5)
C10 C9 O2 C14 -1.8(9)
C8 C9 O2 C14 176.3(6)
C1 P1 C15 C20 15.7(6)
C8 P1 C15 C20 -97.7(5)
Pd1 P1 C15 C20 142.0(5)
C1 P1 C15 C16 -165.2(5)
C8 P1 C15 C16 81.5(6)
Pd1 P1 C15 C16 -38.9(6)
C20 C15 C16 C17 2.6(9)
P1 C15 C16 C17 -176.5(5)
C20 C15 C16 S1 178.2(5)
P1 C15 C16 S1 -1.0(8)
C15 C16 C17 C18 -1.8(10)
S1 C16 C17 C18 -177.6(5)
C16 C17 C18 C19 0.1(10)
C17 C18 C19 C20 0.7(10)
C18 C19 C20 C15 0.2(10)
C16 C15 C20 C19 -1.9(9)
P1 C15 C20 C19 177.3(5)
C17 C16 S1 O4 106.2(5)
C15 C16 S1 O4 -69.5(6)
C17 C16 S1 O5 -17.0(6)
C15 C16 S1 O5 167.3(5)
C17 C16 S1 O3 -133.6(5)
C15 C16 S1 O3 50.7(6)
O4 S1 O3 Pd1 56.6(4)
O5 S1 O3 Pd1 -173.3(3)
C16 S1 O3 Pd1 -59.6(4)
C21 Pd1 O3 S1 168.2(12)
O8 Pd1 O3 S1 -152.9(3)
P1 Pd1 O3 S1 21.7(3)
O3 Pd1 C21 C22 131.9(12)
O8 Pd1 C21 C22 92.6(4)
P1 Pd1 C21 C22 -81.6(4)
O3 Pd1 C21 C24 15.1(16)
O8 Pd1 C21 C24 -24.3(4)
P1 Pd1 C21 C24 161.5(4)
C24 C21 C22 O6 31.5(9)
Pd1 C21 C22 O6 -80.5(7)
C24 C21 C22 O7 -150.4(5)
Pd1 C21 C22 O7 97.6(5)
O6 C22 O7 C23 0.6(9)
C21 C22 O7 C23 -177.6(5)
C22 C21 C24 C25 -75.9(7)
Pd1 C21 C24 C25 38.7(6)
C21 C24 C25 O8 -38.2(8)
C21 C24 C25 C26 141.1(6)
C24 C25 O8 Pd1 15.3(7)
C26 C25 O8 Pd1 -164.1(5)
C21 Pd1 O8 C25 7.1(4)
O3 Pd1 O8 C25 -167.1(4)
P1 Pd1 O8 C25 68.8(13)
